data_1502503
loop_
_publ_author_name
'Lv, Hui'
'Mo, Junming'
'Fang, Xinqiang'
'Chi, Yonggui Robin'

_publ_section_title
;
 Formal Diels-Alder reactions of chalcones and formylcyclopropanes
 catalyzed by chiral N-heterocyclic carbenes.
;
_journal_issue 19
_journal_name_full 'Organic letters'
_journal_page_first 5366
_journal_page_last 5369
_journal_paper_doi 10.1021/ol202250s
_journal_volume 13
_journal_year 2011
_chemical_absolute_configuration unk
_chemical_formula_moiety 'C27 H26 O4'
_chemical_formula_sum 'C27 H26 O4'
_chemical_formula_weight 414.48
_chemical_name_systematic
; 
 ? 
;
_space_group_IT_number 19
_symmetry_cell_setting orthorhombic
_symmetry_space_group_name_Hall 'P 2ac 2ab'
_symmetry_space_group_name_H-M 'P 21 21 21'
_atom_sites_solution_hydrogens geom
_atom_sites_solution_primary direct
_atom_sites_solution_secondary difmap
_audit_creation_method SHELXL-97
_cell_angle_alpha 90.00
_cell_angle_beta 90.00
_cell_angle_gamma 90.00
_cell_formula_units_Z 4
_cell_length_a 10.1002(2)
_cell_length_b 13.2118(3)
_cell_length_c 16.2598(3)
_cell_measurement_reflns_used 9946
_cell_measurement_temperature 103(2)
_cell_measurement_theta_max 33.77
_cell_measurement_theta_min 2.51
_cell_volume 2169.74(8)
_computing_cell_refinement 'Bruker SAINT'
_computing_data_collection 'Bruker APEX2'
_computing_data_reduction 'Bruker SAINT'
_computing_molecular_graphics 'Bruker SHELXTL'
_computing_publication_material 'Bruker SHELXTL'
_computing_structure_refinement 'SHELXL-97 (Sheldrick, 2008)'
_computing_structure_solution 'SHELXS-97 (Sheldrick, 2008)'
_diffrn_ambient_temperature 103(2)
_diffrn_measured_fraction_theta_full 0.998
_diffrn_measured_fraction_theta_max 0.998
_diffrn_measurement_device_type 'Bruker APEX-II CCD'
_diffrn_measurement_method '\f and \w scans'
_diffrn_radiation_monochromator graphite
_diffrn_radiation_source 'fine-focus sealed tube'
_diffrn_radiation_type MoK\a
_diffrn_radiation_wavelength 0.71073
_diffrn_reflns_av_R_equivalents 0.0315
_diffrn_reflns_av_sigmaI/netI 0.0198
_diffrn_reflns_limit_h_max 14
_diffrn_reflns_limit_h_min -15
_diffrn_reflns_limit_k_max 20
_diffrn_reflns_limit_k_min -16
_diffrn_reflns_limit_l_max 25
_diffrn_reflns_limit_l_min -25
_diffrn_reflns_number 41929
_diffrn_reflns_theta_full 33.87
_diffrn_reflns_theta_max 33.87
_diffrn_reflns_theta_min 1.99
_exptl_absorpt_coefficient_mu 0.084
_exptl_absorpt_correction_T_max 0.9719
_exptl_absorpt_correction_T_min 0.9671
_exptl_absorpt_correction_type multi-scan
_exptl_absorpt_process_details sadabs
_exptl_crystal_colour colourless
_exptl_crystal_density_diffrn 1.269
_exptl_crystal_density_method 'not measured'
_exptl_crystal_description block
_exptl_crystal_F_000 880
_exptl_crystal_size_max 0.40
_exptl_crystal_size_mid 0.40
_exptl_crystal_size_min 0.34
_refine_diff_density_max 0.430
_refine_diff_density_min -0.252
_refine_diff_density_rms 0.068
_refine_ls_extinction_method none
_refine_ls_goodness_of_fit_ref 1.076
_refine_ls_hydrogen_treatment constr
_refine_ls_matrix_type full
_refine_ls_number_parameters 282
_refine_ls_number_reflns 4846
_refine_ls_number_restraints 0
_refine_ls_restrained_S_all 1.076
_refine_ls_R_factor_all 0.0425
_refine_ls_R_factor_gt 0.0361
_refine_ls_shift/su_max 0.001
_refine_ls_shift/su_mean 0.000
_refine_ls_structure_factor_coef Fsqd
_refine_ls_weighting_details 'calc w=1/[\s^2^(Fo^2^)+(0.0717P)^2^+0.1658P] where P=(Fo^2^+2Fc^2^)/3'
_refine_ls_weighting_scheme calc
_refine_ls_wR_factor_gt 0.0982
_refine_ls_wR_factor_ref 0.1077
_reflns_number_gt 4410
_reflns_number_total 4846
_reflns_threshold_expression >2sigma(I)
_cod_data_source_file ol202250s_si_002.cif
_cod_data_source_block cyg21s
_cod_depositor_comments
;
The following automatic conversions were performed:

'_symmetry_cell_setting' value 'Orthorhombic' changed to
'orthorhombic' according to
/home/saulius/struct/CIF-dictionaries/cif_core.dic dictionary named
'cif_core.dic' version 2.4.1 from 2010-06-29.

Automatic conversion script
Id: cif_fix_values 1715 2011-07-08 13:25:40Z adriana 
;
_cod_original_sg_symbol_H-M P2(1)2(1)2(1)
_cod_database_code 1502503

loop_
_symmetry_equiv_pos_as_xyz
'x, y, z'
'-x+1/2, -y, z+1/2'
'-x, y+1/2, -z+1/2'
'x+1/2, -y+1/2, -z'

loop_
_atom_site_label
_atom_site_type_symbol
_atom_site_fract_x
_atom_site_fract_y
_atom_site_fract_z
_atom_site_U_iso_or_equiv
_atom_site_adp_type
_atom_site_occupancy
_atom_site_symmetry_multiplicity
_atom_site_calc_flag
_atom_site_refinement_flags
C1 C 0.39806(12) 0.97701(9) 0.99190(7) 0.01187(19) Uani 1 1 d .
C2 C 0.43671(12) 0.89884(9) 0.92467(6) 0.01130(19) Uani 1 1 d .
H2 H 0.5354 0.8961 0.9207 0.014 Uiso 1 1 calc R
C3 C 0.38503(13) 0.79284(9) 0.94589(7) 0.0133(2) Uani 1 1 d .
H3A H 0.4123 0.7443 0.9027 0.016 Uiso 1 1 calc R
H3B H 0.2871 0.7938 0.9481 0.016 Uiso 1 1 calc R
C4 C 0.44063(12) 0.75913(9) 1.02935(6) 0.01153(18) Uani 1 1 d .
H4 H 0.5394 0.7570 1.0259 0.014 Uiso 1 1 calc R
C5 C 0.40008(12) 0.83411(9) 1.09791(6) 0.01167(19) Uani 1 1 d .
H5 H 0.3012 0.8359 1.1004 0.014 Uiso 1 1 calc R
C6 C 0.44902(13) 0.94082(9) 1.07572(7) 0.01281(19) Uani 1 1 d .
H6A H 0.4196 0.9889 1.1187 0.015 Uiso 1 1 calc R
H6B H 0.5470 0.9410 1.0751 0.015 Uiso 1 1 calc R
C7 C 0.45872(12) 1.07933(9) 0.96903(7) 0.01268(19) Uani 1 1 d .
C8 C 0.38018(14) 1.15984(10) 0.94365(8) 0.0188(2) Uani 1 1 d .
H8 H 0.2867 1.1521 0.9412 0.023 Uiso 1 1 calc R
C9 C 0.43774(17) 1.25203(10) 0.92166(9) 0.0245(3) Uani 1 1 d .
H9 H 0.3831 1.3066 0.9044 0.029 Uiso 1 1 calc R
C10 C 0.57386(17) 1.26478(10) 0.92477(9) 0.0232(3) Uani 1 1 d .
H10 H 0.6125 1.3281 0.9109 0.028 Uiso 1 1 calc R
C11 C 0.65315(15) 1.18389(10) 0.94832(8) 0.0195(2) Uani 1 1 d .
H11 H 0.7467 1.1915 0.9496 0.023 Uiso 1 1 calc R
C12 C 0.59625(13) 1.09215(9) 0.96998(8) 0.0153(2) Uani 1 1 d .
H12 H 0.6514 1.0372 0.9857 0.018 Uiso 1 1 calc R
C13 C 0.38142(12) 0.93421(9) 0.84244(7) 0.0136(2) Uani 1 1 d .
C14 C 0.47053(12) 0.96290(9) 0.77316(7) 0.01242(19) Uani 1 1 d .
C15 C 0.41170(14) 1.00255(10) 0.70196(7) 0.0166(2) Uani 1 1 d .
H15 H 0.3182 1.0092 0.6990 0.020 Uiso 1 1 calc R
C16 C 0.48924(15) 1.03206(10) 0.63587(7) 0.0191(2) Uani 1 1 d .
H16 H 0.4490 1.0588 0.5877 0.023 Uiso 1 1 calc R
C17 C 0.62625(14) 1.02240(10) 0.64023(7) 0.0181(2) Uani 1 1 d .
H17 H 0.6796 1.0433 0.5952 0.022 Uiso 1 1 calc R
C18 C 0.68513(13) 0.98241(11) 0.71000(8) 0.0186(2) Uani 1 1 d .
H18 H 0.7786 0.9753 0.7124 0.022 Uiso 1 1 calc R
C19 C 0.60786(13) 0.95271(10) 0.77652(7) 0.0165(2) Uani 1 1 d .
H19 H 0.6486 0.9255 0.8243 0.020 Uiso 1 1 calc R
C20 C 0.39043(12) 0.65499(9) 1.05124(7) 0.01242(19) Uani 1 1 d .
C21 C 0.45110(15) 0.49312(10) 1.10248(9) 0.0224(3) Uani 1 1 d .
H21A H 0.4376 0.4496 1.0544 0.034 Uiso 1 1 calc R
H21B H 0.3689 0.4968 1.1344 0.034 Uiso 1 1 calc R
H21C H 0.5218 0.4650 1.1369 0.034 Uiso 1 1 calc R
C22 C 0.45093(13) 0.80040(9) 1.18116(7) 0.0136(2) Uani 1 1 d .
C23 C 0.58665(14) 0.79492(10) 1.19677(7) 0.0177(2) Uani 1 1 d .
H23 H 0.6476 0.8153 1.1555 0.021 Uiso 1 1 calc R
C24 C 0.63382(16) 0.76007(11) 1.27196(8) 0.0230(3) Uani 1 1 d .
H24 H 0.7264 0.7568 1.2818 0.028 Uiso 1 1 calc R
C25 C 0.54517(18) 0.73000(11) 1.33282(8) 0.0246(3) Uani 1 1 d .
H25 H 0.5771 0.7055 1.3840 0.029 Uiso 1 1 calc R
C26 C 0.41047(18) 0.73599(12) 1.31837(8) 0.0245(3) Uani 1 1 d .
H26 H 0.3498 0.7162 1.3600 0.029 Uiso 1 1 calc R
C27 C 0.36315(15) 0.77095(10) 1.24280(7) 0.0196(2) Uani 1 1 d .
H27 H 0.2705 0.7747 1.2334 0.024 Uiso 1 1 calc R
O1 O 0.25791(9) 0.98410(8) 0.99993(6) 0.01638(17) Uani 1 1 d .
H1 H 0.2220 0.9689 0.9550 0.025 Uiso 1 1 calc R
O2 O 0.26103(10) 0.94119(9) 0.83470(6) 0.0214(2) Uani 1 1 d .
O3 O 0.27487(10) 0.63009(7) 1.04818(6) 0.01799(18) Uani 1 1 d .
O4 O 0.48797(10) 0.59368(7) 1.07551(6) 0.01685(18) Uani 1 1 d .

loop_
_atom_site_aniso_label
_atom_site_aniso_U_11
_atom_site_aniso_U_22
_atom_site_aniso_U_33
_atom_site_aniso_U_23
_atom_site_aniso_U_13
_atom_site_aniso_U_12
C1 0.0105(4) 0.0127(4) 0.0124(4) 0.0007(4) 0.0008(3) 0.0007(4)
C2 0.0111(4) 0.0130(4) 0.0099(4) 0.0012(3) -0.0002(3) -0.0008(4)
C3 0.0158(5) 0.0134(5) 0.0109(4) 0.0002(3) -0.0007(4) -0.0035(4)
C4 0.0125(5) 0.0112(4) 0.0108(4) 0.0011(3) 0.0003(4) -0.0013(4)
C5 0.0124(5) 0.0120(4) 0.0106(4) 0.0004(3) 0.0005(3) -0.0006(4)
C6 0.0153(5) 0.0117(4) 0.0114(4) 0.0003(3) 0.0002(4) -0.0006(4)
C7 0.0154(5) 0.0112(4) 0.0115(4) 0.0010(3) 0.0008(4) 0.0011(4)
C8 0.0178(6) 0.0163(5) 0.0224(5) 0.0031(4) -0.0004(5) 0.0029(4)
C9 0.0296(7) 0.0139(5) 0.0299(6) 0.0068(5) -0.0005(6) 0.0046(5)
C10 0.0298(7) 0.0133(5) 0.0266(6) 0.0047(5) 0.0033(5) -0.0023(5)
C11 0.0211(6) 0.0156(5) 0.0220(5) 0.0008(4) 0.0037(5) -0.0032(5)
C12 0.0155(5) 0.0124(4) 0.0181(5) 0.0009(4) 0.0005(4) 0.0001(4)
C13 0.0139(5) 0.0153(5) 0.0118(4) 0.0009(4) -0.0011(4) -0.0012(4)
C14 0.0138(5) 0.0128(4) 0.0107(4) 0.0011(3) -0.0008(4) -0.0010(4)
C15 0.0174(5) 0.0190(5) 0.0135(4) 0.0033(4) -0.0028(4) -0.0014(4)
C16 0.0233(6) 0.0210(6) 0.0129(4) 0.0046(4) -0.0021(4) -0.0022(5)
C17 0.0215(6) 0.0195(5) 0.0133(4) 0.0027(4) 0.0022(4) -0.0029(5)
C18 0.0161(5) 0.0241(6) 0.0156(5) 0.0033(4) 0.0021(4) 0.0004(5)
C19 0.0148(5) 0.0213(5) 0.0133(4) 0.0036(4) 0.0003(4) 0.0004(4)
C20 0.0142(5) 0.0121(4) 0.0109(4) -0.0004(3) 0.0012(4) -0.0008(4)
C21 0.0223(6) 0.0136(5) 0.0312(6) 0.0072(5) 0.0018(5) -0.0003(5)
C22 0.0182(5) 0.0123(4) 0.0104(4) 0.0003(3) 0.0003(4) -0.0018(4)
C23 0.0179(6) 0.0216(5) 0.0137(4) 0.0019(4) -0.0010(4) -0.0006(5)
C24 0.0262(7) 0.0243(6) 0.0184(5) 0.0026(5) -0.0085(5) 0.0006(5)
C25 0.0408(9) 0.0190(5) 0.0138(5) 0.0035(4) -0.0063(5) -0.0052(6)
C26 0.0352(8) 0.0253(6) 0.0130(4) 0.0045(5) 0.0020(5) -0.0083(6)
C27 0.0233(6) 0.0218(6) 0.0138(5) 0.0023(4) 0.0036(4) -0.0039(5)
O1 0.0105(4) 0.0213(4) 0.0174(4) 0.0011(3) 0.0018(3) 0.0021(3)
O2 0.0126(4) 0.0340(5) 0.0176(4) 0.0052(4) -0.0020(3) -0.0015(4)
O3 0.0144(4) 0.0168(4) 0.0228(4) 0.0030(3) -0.0002(3) -0.0037(3)
O4 0.0152(4) 0.0128(4) 0.0226(4) 0.0040(3) 0.0005(3) -0.0005(3)

loop_
_atom_type_symbol
_atom_type_description
_atom_type_scat_dispersion_real
_atom_type_scat_dispersion_imag
_atom_type_scat_source
C C 0.0033 0.0000 'International Tables Vol C Tables 4.2.6.8 and 6.1.1.4'
H H 0.0000 0.0000 'International Tables Vol C Tables 4.2.6.8 and 6.1.1.4'
O O 0.0106 0.0000 'International Tables Vol C Tables 4.2.6.8 and 6.1.1.4'

loop_
_geom_angle_atom_site_label_1
_geom_angle_atom_site_label_2
_geom_angle_atom_site_label_3
_geom_angle
O1 C1 C7 111.23(10)
O1 C1 C6 105.83(9)
C7 C1 C6 110.92(9)
O1 C1 C2 110.96(9)
C7 C1 C2 108.40(9)
C6 C1 C2 109.50(9)
C13 C2 C3 110.67(9)
C13 C2 C1 108.77(9)
C3 C2 C1 111.29(9)
C13 C2 H2 108.7
C3 C2 H2 108.7
C1 C2 H2 108.7
C2 C3 C4 109.84(9)
C2 C3 H3A 109.7
C4 C3 H3A 109.7
C2 C3 H3B 109.7
C4 C3 H3B 109.7
H3A C3 H3B 108.2
C20 C4 C3 110.50(10)
C20 C4 C5 108.97(9)
C3 C4 C5 110.77(9)
C20 C4 H4 108.9
C3 C4 H4 108.9
C5 C4 H4 108.9
C22 C5 C6 111.74(9)
C22 C5 C4 111.47(9)
C6 C5 C4 109.47(9)
C22 C5 H5 108.0
C6 C5 H5 108.0
C4 C5 H5 108.0
C1 C6 C5 112.75(9)
C1 C6 H6A 109.0
C5 C6 H6A 109.0
C1 C6 H6B 109.0
C5 C6 H6B 109.0
H6A C6 H6B 107.8
C8 C7 C12 118.51(11)
C8 C7 C1 121.32(11)
C12 C7 C1 120.11(10)
C7 C8 C9 120.40(13)
C7 C8 H8 119.8
C9 C8 H8 119.8
C10 C9 C8 120.64(13)
C10 C9 H9 119.7
C8 C9 H9 119.7
C9 C10 C11 119.24(13)
C9 C10 H10 120.4
C11 C10 H10 120.4
C12 C11 C10 120.23(13)
C12 C11 H11 119.9
C10 C11 H11 119.9
C11 C12 C7 120.94(12)
C11 C12 H12 119.5
C7 C12 H12 119.5
O2 C13 C14 120.14(11)
O2 C13 C2 118.50(11)
C14 C13 C2 121.34(10)
C19 C14 C15 119.31(11)
C19 C14 C13 123.11(10)
C15 C14 C13 117.57(11)
C16 C15 C14 120.38(12)
C16 C15 H15 119.8
C14 C15 H15 119.8
C15 C16 C17 119.79(11)
C15 C16 H16 120.1
C17 C16 H16 120.1
C18 C17 C16 120.23(12)
C18 C17 H17 119.9
C16 C17 H17 119.9
C17 C18 C19 120.24(12)
C17 C18 H18 119.9
C19 C18 H18 119.9
C18 C19 C14 120.04(11)
C18 C19 H19 120.0
C14 C19 H19 120.0
O3 C20 O4 123.87(11)
O3 C20 C4 124.11(11)
O4 C20 C4 112.02(10)
O4 C21 H21A 109.5
O4 C21 H21B 109.5
H21A C21 H21B 109.5
O4 C21 H21C 109.5
H21A C21 H21C 109.5
H21B C21 H21C 109.5
C27 C22 C23 118.66(11)
C27 C22 C5 120.60(12)
C23 C22 C5 120.71(10)
C24 C23 C22 120.90(12)
C24 C23 H23 119.6
C22 C23 H23 119.6
C23 C24 C25 119.93(14)
C23 C24 H24 120.0
C25 C24 H24 120.0
C26 C25 C24 119.71(12)
C26 C25 H25 120.1
C24 C25 H25 120.1
C25 C26 C27 120.33(13)
C25 C26 H26 119.8
C27 C26 H26 119.8
C22 C27 C26 120.48(14)
C22 C27 H27 119.8
C26 C27 H27 119.8
C1 O1 H1 109.5
C20 O4 C21 117.16(11)

loop_
_geom_bond_atom_site_label_1
_geom_bond_atom_site_label_2
_geom_bond_distance
C1 O1 1.4246(15)
C1 C7 1.5301(16)
C1 C6 1.5332(16)
C1 C2 1.5537(16)
C2 C13 1.5225(15)
C2 C3 1.5339(16)
C2 H2 1.0000
C3 C4 1.5346(16)
C3 H3A 0.9900
C3 H3B 0.9900
C4 C20 1.5089(16)
C4 C5 1.5465(16)
C4 H4 1.0000
C5 C22 1.5149(16)
C5 C6 1.5369(16)
C5 H5 1.0000
C6 H6A 0.9900
C6 H6B 0.9900
C7 C8 1.3896(17)
C7 C12 1.3995(18)
C8 C9 1.396(2)
C8 H8 0.9500
C9 C10 1.386(2)
C9 H9 0.9500
C10 C11 1.389(2)
C10 H10 0.9500
C11 C12 1.3869(18)
C11 H11 0.9500
C12 H12 0.9500
C13 O2 1.2259(16)
C13 C14 1.4909(16)
C14 C19 1.3947(18)
C14 C15 1.4028(16)
C15 C16 1.3855(18)
C15 H15 0.9500
C16 C17 1.391(2)
C16 H16 0.9500
C17 C18 1.3856(18)
C17 H17 0.9500
C18 C19 1.3902(17)
C18 H18 0.9500
C19 H19 0.9500
C20 O3 1.2137(16)
C20 O4 1.3351(15)
C21 O4 1.4478(16)
C21 H21A 0.9800
C21 H21B 0.9800
C21 H21C 0.9800
C22 C27 1.3935(17)
C22 C23 1.3960(19)
C23 C24 1.3905(17)
C23 H23 0.9500
C24 C25 1.392(2)
C24 H24 0.9500
C25 C26 1.383(2)
C25 H25 0.9500
C26 C27 1.3970(18)
C26 H26 0.9500
C27 H27 0.9500
O1 H1 0.8400
